data_3000165
loop_
_publ_author_name
Roszak
'Katrusiak, Andrzej'

_publ_section_title
;
 ?
;
_journal_name_full 'To be published'
_chemical_formula_sum 'C9 H10 Br N O2'
_symmetry_space_group_name_Hall '-P 1'
_symmetry_space_group_name_H-M 'P -1'
_cell_angle_alpha 110.318(2)
_cell_angle_beta 110.679(2)
_cell_angle_gamma 92.541(2)
_cell_length_a 7.3480(2)
_cell_length_b 7.6000(2)
_cell_length_c 10.0689(3)
_cell_measurement_temperature 296(2)
_cell_volume 484.32(3)
_diffrn_ambient_temperature 296(2)
_diffrn_radiation_type CuK\a
_diffrn_radiation_wavelength 1.54184
_refine_ls_goodness_of_fit_ref 1.079
_refine_ls_R_factor_all 0.0219
_refine_ls_R_factor_gt 0.0217
_refine_ls_wR_factor_gt 0.0596
_refine_ls_wR_factor_ref 0.0597
_cod_database_code 3000165
_cod_hold_until_date 2018-06-10

loop_
_atom_site_label
_atom_site_fract_x
_atom_site_fract_y
_atom_site_fract_z
? ? ? ?
